data_1519067
loop_
_publ_author_name
'Hashimoto, Masato'
'Selling, Anna'
'Hakansson, Mikael'
'Pettersson, Lage'

_publ_section_title
;
 Multicomponent Polyanions. 52. Crystal Structure of Hexacaesium
 Monohydrogen Decamolybdo(VI)divanado(IV)phosphate(7--) Dihydrate.
;
_journal_name_full 'Acta Chemica Scandinavica'
_journal_page_first 305
_journal_page_last 313
_journal_volume 53
_journal_year 1999
_chemical_formula_sum 'Cs6 H5 Mo10 O42 P V2'
_chemical_formula_weight 2566.70
_space_group_IT_number 4
_symmetry_cell_setting monoclinic
_symmetry_Int_Tables_number 4
_symmetry_space_group_name_Hall 'P 2yb'
_symmetry_space_group_name_H-M 'P 1 21 1'
_cell_angle_alpha 90
_cell_angle_beta 91.55(1)
_cell_angle_gamma 90
_cell_formula_units_Z 2
_cell_length_a 10.988(3)
_cell_length_b 10.615(3)
_cell_length_c 17.472(2)
_cell_volume 2037.1(8)
_diffrn_ambient_temperature 293
_diffrn_radiation_probe x-ray
_diffrn_radiation_type MoK\a
_diffrn_radiation_wavelength 0.71069
_exptl_absorpt_coefficient_mu 8.84
_exptl_crystal_density_diffrn 4.171
_exptl_crystal_F_000 2304
_refine_ls_number_parameters 353
_refine_ls_number_reflns 4491
_refine_ls_R_factor_gt 0.0487
_refine_ls_wR_factor_gt 0.1382
_cod_data_source_file Acta-Chem-Scand-1999-53-305-313-1.cif
_cod_data_source_block A
_cod_original_cell_volume 2037.2(8)
_cod_original_sg_symbol_H-M 'P 21'
_cod_original_formula_sum 'H5 Cs6 Mo10 P O42 V2'
_cod_database_code 1519067

loop_
_symmetry_equiv_pos_site_id
_symmetry_equiv_pos_as_xyz
1 x,y,z
2 -x,1/2+y,-z

loop_
_atom_site_label
_atom_site_type_symbol
_atom_site_thermal_displace_type
_atom_site_fract_x
_atom_site_fract_y
_atom_site_fract_z
_atom_site_occupancy
_atom_site_U_iso_or_equiv
_atom_site_calc_flag
_atom_site_refinement_flags
_atom_site_disorder_assembly
_atom_site_disorder_group
Mo1 Mo Uiso 0.2618(2) 0.0825(2) 0.42570(10) 0.85(2) 0.0208(7) . . . .
MoX Mo Uiso 0.1193(2) -0.0124(2) 0.15500(10) 0.84(2) 0.0229(7) . . . .
Mo2 Mo Uiso -0.0135(2) 0.1136(2) 0.32610(10) 0.85(2) 0.0245(8) . . . .
MoJ Mo Uiso 0.3916(2) -0.0500(2) 0.25570(10) 0.76(2) 0.0223(7) . . . .
Mo3 Mo Uiso 0.1181(2) 0.3737(2) 0.41360(10) 0.80(2) 0.0216(7) . . . .
MoQ Mo Uiso 0.3851(2) 0.1185(2) 0.08720(10) 0.65(2) 0.0222(8) . . . .
Mo4 Mo Uiso 0.5356(2) 0.2194(2) 0.35050(10) 0.85(2) 0.0212(7) . . . .
Mo5 Mo Uiso 0.5201(2) 0.3907(2) 0.17880(10) 0.87(2) 0.0213(7) . . . .
Mo6 Mo Uiso 0.3961(2) 0.5120(2) 0.34460(10) 0.91(2) 0.0233(7) . . . .
Mo7 Mo Uiso 0.2350(2) 0.4196(2) 0.07560(10) 0.79(2) 0.0220(7) . . . .
Mo8 Mo Uiso -0.0277(2) 0.2926(2) 0.14840(10) 0.85(2) 0.0217(7) . . . .
Mo9 Mo Uiso 0.1123(2) 0.5509(2) 0.23730(10) 0.91(2) 0.0219(7) . . . .
P1 P Uiso 0.2531(6) 0.2500(7) 0.2505(4) 1.000 0.0125(6) . . . .
V1 V Uiso 0.2618(2) 0.0826(2) 0.42570(10) 0.15(2) 0.0208(7) . . . .
OXT O Uiso 0.037(2) -0.120(2) 0.1084(10) 1.000 0.036(4) . . . .
VX V Uiso 0.1193(2) -0.0124(2) 0.15500(10) 0.16(2) 0.0229(7) . . . .
O1J O Uiso 0.3110(10) -0.024(2) 0.3448(9) 1.000 0.031(3) . . . .
O1T O Uiso 0.2820(10) -0.005(2) 0.5015(9) 1.000 0.034(4) . . . .
V2 V Uiso -0.0135(2) 0.1136(2) 0.32610(10) 0.15(2) 0.0245(8) . . . .
VJ V Uiso 0.3916(2) -0.0500(2) 0.25570(10) 0.24(2) 0.0223(7) . . . .
OJT O Uiso 0.466(2) -0.181(2) 0.265(2) 1.000 0.037(4) . . . .
O2T O Uiso -0.144(2) 0.044(2) 0.3450(10) 1.000 0.039(4) . . . .
O2X O Uiso 0.0500(10) 0.0100(10) 0.2474(8) 1.000 0.030(3) . . . .
V3 V Uiso 0.1181(2) 0.3737(2) 0.41360(10) 0.20(2) 0.0216(2) . . . .
OQT O Uiso 0.4500(10) 0.077(2) 0.0070(10) 1.000 0.038(4) . . . .
VQ V Uiso 0.3851(2) 0.1185(2) 0.08720(10) 0.35(2) 0.0222(8) . . . .
O3T O Uiso 0.056(2) 0.446(2) 0.4880(10) 1.000 0.039(5) . . . .
V4 V Uiso 0.5356(2) 0.2194(2) 0.35050(10) 0.15(2) 0.0212(7) . . . .
OXJ O Uiso 0.2490(10) -0.112(2) 0.2028(8) 1.000 0.032(3) . . . .
O4J O Uiso 0.5070(10) 0.0750(10) 0.2934(8) 1.000 0.028(3) . . . .
V5 V Uiso 0.5201(2) 0.3907(2) 0.17880(10) 0.13(2) 0.0213(8) . . . .
OJQ O Uiso 0.4490(10) -0.006(2) 0.1535(9) 1.000 0.034(3) . . . .
O5T O Uiso 0.640(2) 0.457(2) 0.1418(10) 1.000 0.031(4) . . . .
V6 V Uiso 0.3961(2) 0.5120(2) 0.34460(10) 0.09(2) 0.0233(7) . . . .
OXQ O Uiso 0.2410(10) 0.0190(10) 0.0748(7) 1.000 0.020(2) . . . .
O6T O Uiso 0.4370(10) 0.6420(10) 0.3949(8) 1.000 0.024(3) . . . .
V7 V Uiso 0.2350(2) 0.4196(2) 0.07560(10) 0.21(2) 0.0220(7) . . . .
OP1 O Uiso 0.1850(10) 0.2190(10) 0.3230(7) 1.000 0.022(2) . . . .
O7Q O Uiso 0.2880(10) 0.2610(10) 0.0573(8) 1.000 0.026(3) . . . .
V8 V Uiso -0.0277(2) 0.2926(2) 0.14840(10) 0.15(2) 0.0217(7) . . . .
OP2 O Uiso 0.3740(10) 0.3160(10) 0.2722(7) 1.000 0.022(3) . . . .
O8T O Uiso -0.1600(10) 0.288(2) 0.0998(8) 1.000 0.026(3) . . . .
O8X O Uiso 0.0440(10) 0.1380(10) 0.1195(8) 1.000 0.029(3) . . . .
V9 V Uiso 0.1123(2) 0.5509(2) 0.23730(10) 0.09(2) 0.0219(7) . . . .
OP3 O Uiso 0.1750(10) 0.3420(10) 0.1988(7) 1.000 0.022(2) . . . .
O9T O Uiso 0.038(2) 0.688(2) 0.2450(10) 1.000 0.041(5) . . . .
OP4 O Uiso 0.2790(10) 0.1310(10) 0.2056(7) 1.000 0.023(3) . . . .
O12 O Uiso 0.0940(10) 0.035(2) 0.3973(8) 1.000 0.029(3) . . . .
O13 O Uiso 0.1880(10) 0.232(2) 0.4704(8) 1.000 0.031(3) . . . .
O14 O Uiso 0.4070(10) 0.169(2) 0.4154(9) 1.000 0.033(3) . . . .
O23 O Uiso -0.0190(10) 0.255(2) 0.3935(8) 1.000 0.030(3) . . . .
O28 O Uiso -0.0600(10) 0.2220(10) 0.2426(8) 1.000 0.028(3) . . . .
O36 O Uiso 0.2740(10) 0.4390(10) 0.4066(8) 1.000 0.025(3) . . . .
O39 O Uiso 0.0670(10) 0.4640(10) 0.3297(8) 1.000 0.031(3) . . . .
O41 O Uiso 0.659(2) 0.188(2) 0.4039(10) 1.000 0.038(4) . . . .
O45 O Uiso 0.6070(10) 0.2990(10) 0.2643(8) 1.000 0.029(3) . . . .
O46 O Uiso 0.5030(10) 0.3900(10) 0.3873(8) 1.000 0.026(3) . . . .
O50 O Uiso 0.4980(10) 0.2390(10) 0.1301(8) 1.000 0.029(3) . . . .
O56 O Uiso 0.5000(10) 0.5210(10) 0.2589(8) 1.000 0.029(3) . . . .
O57 O Uiso 0.3860(10) 0.4590(10) 0.1263(8) 1.000 0.027(3) . . . .
O69 O Uiso 0.2660(10) 0.568(2) 0.2813(8) 1.000 0.030(3) . . . .
O71 O Uiso 0.2450(10) 0.498(2) -0.0069(9) 1.000 0.036(4) . . . .
O78 O Uiso 0.0700(10) 0.3710(10) 0.0672(8) 1.000 0.030(3) . . . .
O79 O Uiso 0.1710(10) 0.5650(10) 0.1360(8) 1.000 0.029(3) . . . .
O89 O Uiso -0.0310(10) 0.462(2) 0.1888(9) 1.000 0.032(3) . . . .
OW1 O Uiso 0.144(3) 0.268(4) 0.637(2) 1.000 0.110(10) . . . .
Cs1 Cs Uiso 0.5809(2) -0.1240(2) 0.44290(10) 1.000 0.0452(5) . . . .
Cs2 Cs Uiso 0.2129(2) -0.0212(2) 0.67380(10) 1.000 0.0439(5) . . . .
Cs3 Cs Uiso 0.2766(2) 0.5309(3) -0.17740(10) 1.000 0.0439(5) . . . .
Cs4 Cs Uiso -0.1476(2) 0.2377(2) 0.55590(10) 1.000 0.0539(6) . . . .
Cs5 Cs Uiso 0.6461(2) 0.2613(2) -0.04730(10) 1.000 0.0538(6) . . . .
Cs6 Cs Uiso 0.0920(2) 0.1354(2) -0.05760(10) 1.000 0.0491(6) . . . .

loop_
_geom_angle_atom_site_label_1
_geom_angle_atom_site_label_2
_geom_angle_atom_site_label_3
_geom_angle
_geom_angle_site_symmetry_1
_geom_angle_site_symmetry_2
_geom_angle_site_symmetry_3
_geom_angle_publ_flag
O1J Mo1 O1T 103.3(9) . . . yes
O1J Mo1 OP1 84.6(6) . . . yes
O1J Mo1 O12 86.8(6) . . . yes
O1J Mo1 O13 155.5(7) . . . yes
O1J Mo1 O14 87.7(7) . . . yes
O1T Mo1 OP1 167.0(5) . . . yes
O1T Mo1 O12 99.5(7) . . . yes
O1T Mo1 O13 100.8(8) . . . yes
O1T Mo1 O14 105.2(7) . . . yes
OP1 Mo1 O12 70.3(6) . . . yes
OP1 Mo1 O13 70.9(5) . . . yes
OP1 Mo1 O14 85.2(6) . . . yes
O12 Mo1 O13 85.0(7) . . . yes
O12 Mo1 O14 155.2(7) . . . yes
O13 Mo1 O14 90.2(7) . . . yes
OXT MoX O2X 106.9(8) . . . yes
OXT MoX OXJ 102.7(9) . . . yes
OXT MoX OXQ 97.9(8) . . . yes
OXT MoX O8X 101.1(8) . . . yes
OXT MoX OP4 167.0(8) . . . yes
O2X MoX OXJ 90.5(5) . . . yes
O2X MoX OXQ 155.2(5) . . . yes
O2X MoX O8X 89.5(5) . . . yes
O2X MoX OP4 85.0(5) . . . yes
OXJ MoX OXQ 84.0(5) . . . yes
OXJ MoX O8X 155.1(7) . . . yes
OXJ MoX OP4 71.1(6) . . . yes
OXQ MoX O8X 85.7(5) . . . yes
OXQ MoX OP4 70.4(4) . . . yes
O8X MoX OP4 84.1(4) . . . yes
O2T Mo2 O2X 102.9(8) . . . yes
O2T Mo2 OP1 169.8(7) . . . yes
O2T Mo2 O12 101.6(8) . . . yes
O2T Mo2 O23 100.7(8) . . . yes
O2T Mo2 O28 101.9(8) . . . yes
O2X Mo2 OP1 84.5(4) . . . yes
O2X Mo2 O12 89.2(6) . . . yes
O2X Mo2 O23 156.3(5) . . . yes
O2X Mo2 O28 83.8(5) . . . yes
OP1 Mo2 O12 71.0(6) . . . yes
OP1 Mo2 O23 72.4(4) . . . yes
OP1 Mo2 O28 85.9(4) . . . yes
O12 Mo2 O23 88.3(7) . . . yes
O12 Mo2 O28 156.5(6) . . . yes
O23 Mo2 O28 89.2(6) . . . yes
O1J MoJ OJT 107.4(13) . . . yes
O1J MoJ OXJ 93.1(6) . . . yes
O1J MoJ O4J 86.3(7) . . . yes
O1J MoJ OJQ 155.5(9) . . . yes
O1J MoJ OP4 86.2(6) . . . yes
OJT MoJ OXJ 99.1(11) . . . yes
OJT MoJ O4J 103.3(9) . . . yes
OJT MoJ OJQ 97.0(13) . . . yes
OJT MoJ OP4 164.6(13) . . . yes
OXJ MoJ O4J 156.8(7) . . . yes
OXJ MoJ OJQ 85.5(6) . . . yes
OXJ MoJ OP4 72.3(7) . . . yes
O4J MoJ OJQ 85.6(6) . . . yes
O4J MoJ OP4 84.5(4) . . . yes
OJQ MoJ OP4 70.0(6) . . . yes
O3T Mo3 OP1 164.2(8) . . . yes
O3T Mo3 O13 97.0(8) . . . yes
O3T Mo3 O23 96.0(9) . . . yes
O3T Mo3 O36 106.1(9) . . . yes
O3T Mo3 O39 105.1(8) . . . yes
OP1 Mo3 O13 71.7(5) . . . yes
OP1 Mo3 O23 72.3(5) . . . yes
OP1 Mo3 O36 85.0(5) . . . yes
OP1 Mo3 O39 85.6(5) . . . yes
O13 Mo3 O23 83.5(7) . . . yes
O13 Mo3 O36 88.3(5) . . . yes
O13 Mo3 O39 157.2(6) . . . yes
O23 Mo3 O36 157.2(6) . . . yes
O23 Mo3 O39 88.6(6) . . . yes
O36 Mo3 O39 90.9(5) . . . yes
OQT MoQ OJQ 100.0(8) . . . yes
OQT MoQ OXQ 97.6(7) . . . yes
OQT MoQ O7Q 103.3(8) . . . yes
OQT MoQ OP4 167.5(8) . . . yes
OQT MoQ O50 102.7(7) . . . yes
OJQ MoQ OXQ 88.6(6) . . . yes
OJQ MoQ O7Q 156.7(6) . . . yes
OJQ MoQ OP4 72.0(5) . . . yes
OJQ MoQ O50 90.1(6) . . . yes
OXQ MoQ O7Q 87.2(5) . . . yes
OXQ MoQ OP4 73.1(5) . . . yes
OXQ MoQ O50 159.6(5) . . . yes
O7Q MoQ OP4 84.9(5) . . . yes
O7Q MoQ O50 86.0(5) . . . yes
OP4 MoQ O50 87.2(5) . . . yes
O4J Mo4 OP2 86.3(5) . . . yes
O4J Mo4 O14 88.3(7) . . . yes
O4J Mo4 O41 105.1(8) . . . yes
O4J Mo4 O45 90.5(5) . . . yes
O4J Mo4 O46 155.9(5) . . . yes
OP2 Mo4 O14 84.9(5) . . . yes
OP2 Mo4 O41 166.4(8) . . . yes
OP2 Mo4 O45 71.4(4) . . . yes
OP2 Mo4 O46 70.0(5) . . . yes
O14 Mo4 O41 102.5(8) . . . yes
O14 Mo4 O45 156.3(6) . . . yes
O14 Mo4 O46 85.4(7) . . . yes
O41 Mo4 O45 100.7(8) . . . yes
O41 Mo4 O46 98.9(8) . . . yes
O45 Mo4 O46 86.1(5) . . . yes
O5T Mo5 OP2 161.4(7) . . . yes
O5T Mo5 O45 97.5(8) . . . yes
O5T Mo5 O50 106.9(8) . . . yes
O5T Mo5 O56 94.9(8) . . . yes
O5T Mo5 O57 105.8(8) . . . yes
OP2 Mo5 O45 69.8(4) . . . yes
OP2 Mo5 O50 86.8(5) . . . yes
OP2 Mo5 O56 70.7(4) . . . yes
OP2 Mo5 O57 86.0(5) . . . yes
O45 Mo5 O50 88.5(5) . . . yes
O45 Mo5 O56 82.7(5) . . . yes
O45 Mo5 O57 155.7(5) . . . yes
O50 Mo5 O56 157.4(5) . . . yes
O50 Mo5 O57 91.2(5) . . . yes
O56 Mo5 O57 88.5(5) . . . yes
O6T Mo6 OP2 170.2(5) . . . yes
O6T Mo6 O36 102.5(6) . . . yes
O6T Mo6 O46 101.6(5) . . . yes
O6T Mo6 O56 102.2(5) . . . yes
O6T Mo6 O69 103.6(7) . . . yes
OP2 Mo6 O36 83.5(5) . . . yes
OP2 Mo6 O46 70.9(5) . . . yes
OP2 Mo6 O56 71.9(4) . . . yes
OP2 Mo6 O69 84.3(7) . . . yes
O36 Mo6 O46 86.4(5) . . . yes
O36 Mo6 O56 155.3(5) . . . yes
O36 Mo6 O69 85.8(6) . . . yes
O46 Mo6 O56 88.0(5) . . . yes
O46 Mo6 O69 154.7(7) . . . yes
O56 Mo6 O69 89.1(5) . . . yes
O7Q Mo7 OP3 86.4(5) . . . yes
O7Q Mo7 O57 90.3(5) . . . yes
O7Q Mo7 O71 106.4(8) . . . yes
O7Q Mo7 O78 92.6(5) . . . yes
O7Q Mo7 O79 157.8(6) . . . yes
OP3 Mo7 O57 85.2(5) . . . yes
OP3 Mo7 O71 164.9(6) . . . yes
OP3 Mo7 O78 72.0(5) . . . yes
OP3 Mo7 O79 71.7(4) . . . yes
O57 Mo7 O71 102.4(6) . . . yes
O57 Mo7 O78 156.7(6) . . . yes
O57 Mo7 O79 84.3(5) . . . yes
O71 Mo7 O78 98.9(6) . . . yes
O71 Mo7 O79 95.9(8) . . . yes
O78 Mo7 O79 84.4(5) . . . yes
O8T Mo8 O8X 101.7(8) . . . yes
O8T Mo8 OP3 166.1(7) . . . yes
O8T Mo8 O28 104.8(6) . . . yes
O8T Mo8 O78 97.4(6) . . . yes
O8T Mo8 O89 100.9(8) . . . yes
O8X Mo8 OP3 84.3(4) . . . yes
O8X Mo8 O28 88.7(5) . . . yes
O8X Mo8 O78 86.3(5) . . . yes
O8X Mo8 O89 156.3(5) . . . yes
OP3 Mo8 O28 87.8(5) . . . yes
OP3 Mo8 O78 70.2(5) . . . yes
OP3 Mo8 O89 72.1(4) . . . yes
O28 Mo8 O78 157.7(5) . . . yes
O28 Mo8 O89 92.6(6) . . . yes
O78 Mo8 O89 83.5(6) . . . yes
OP3 Mo9 O9T 163.7(7) . . . yes
OP3 Mo9 O39 82.9(4) . . . yes
OP3 Mo9 O69 86.7(7) . . . yes
OP3 Mo9 O79 73.0(4) . . . yes
OP3 Mo9 O89 71.2(6) . . . yes
O9T Mo9 O39 102.1(7) . . . yes
O9T Mo9 O69 108.9(10) . . . yes
O9T Mo9 O79 100.6(7) . . . yes
O9T Mo9 O89 93.7(9) . . . yes
O39 Mo9 O69 87.3(6) . . . yes
O39 Mo9 O79 155.9(5) . . . yes
O39 Mo9 O89 84.9(6) . . . yes
O69 Mo9 O79 92.9(6) . . . yes
O69 Mo9 O89 157.3(9) . . . yes
O79 Mo9 O89 85.8(6) . . . yes
O13 V1 O14 90.3(7) . . . yes
O1J V1 O13 155.5(7) . . . yes
O1J V1 O14 87.7(7) . . . yes
O1T V1 O12 99.5(7) . . . yes
O1T V1 O13 100.8(8) . . . yes
O1T V1 O14 105.2(7) . . . yes
O1J V1 O1T 103.3(9) . . . yes
O1J V1 O12 86.7(6) . . . yes
O12 V1 O14 155.3(7) . . . yes
O12 V1 O13 85.0(7) . . . yes
OXT VX OXJ 102.7(9) . . . yes
OXT VX O2X 106.9(8) . . . yes
O2X VX OXJ 90.5(5) . . . yes
OXT VX OXQ 97.9(8) . . . yes
OXT VX O8X 101.1(8) . . . yes
O2X VX O8X 89.5(5) . . . yes
OXJ VX OXQ 84.0(5) . . . yes
OXJ VX O8X 155.1(7) . . . yes
OXQ VX O8X 85.7(5) . . . yes
O2X VX OXQ 155.2(5) . . . yes
O23 V2 O28 89.2(6) . . . yes
O2T V2 O12 101.6(8) . . . yes
O2X V2 O23 156.3(5) . . . yes
O2X V2 O28 83.8(5) . . . yes
O12 V2 O23 88.3(7) . . . yes
O12 V2 O28 156.5(6) . . . yes
O2T V2 O2X 102.9(8) . . . yes
O2X V2 O12 89.2(6) . . . yes
O2T V2 O23 100.7(8) . . . yes
O2T V2 O28 101.9(8) . . . yes
O1J VJ OJT 107.4(13) . . . yes
O1J VJ O4J 86.3(7) . . . yes
O1J VJ OJQ 155.5(9) . . . yes
OJT VJ OXJ 99.1(11) . . . yes
OJT VJ O4J 103.3(9) . . . yes
OJT VJ OJQ 97.0(13) . . . yes
OXJ VJ O4J 156.8(7) . . . yes
O1J VJ OXJ 93.1(6) . . . yes
O4J VJ OJQ 85.6(6) . . . yes
OXJ VJ OJQ 85.5(6) . . . yes
O3T V3 O13 97.0(8) . . . yes
O3T V3 O23 96.0(9) . . . yes
O3T V3 O39 105.1(8) . . . yes
OP1 V3 O13 71.7(5) . . . yes
O3T V3 O36 106.1(9) . . . yes
O3T V3 OP1 164.2(8) . . . yes
OP1 V3 O36 85.0(5) . . . yes
OP1 V3 O39 85.6(5) . . . yes
O13 V3 O23 83.5(7) . . . yes
O13 V3 O36 88.3(5) . . . yes
O13 V3 O39 157.2(6) . . . yes
O23 V3 O36 157.2(6) . . . yes
OP1 V3 O23 72.3(5) . . . yes
O36 V3 O39 90.9(5) . . . yes
O23 V3 O39 88.6(6) . . . yes
OQT VQ OP4 167.5(8) . . . yes
OQT VQ O50 102.7(7) . . . yes
OJQ VQ O7Q 156.7(6) . . . yes
OJQ VQ OP4 72.0(5) . . . yes
OJQ VQ OXQ 88.6(6) . . . yes
OQT VQ O7Q 103.3(8) . . . yes
OQT VQ OJQ 100.0(8) . . . yes
OQT VQ OXQ 97.6(7) . . . yes
OXQ VQ O7Q 87.2(5) . . . yes
OXQ VQ OP4 73.1(5) . . . yes
OXQ VQ O50 159.6(5) . . . yes
O7Q VQ OP4 84.9(5) . . . yes
O7Q VQ O50 86.0(5) . . . yes
OP4 VQ O50 87.2(5) . . . yes
OJQ VQ O50 90.1(6) . . . yes
O4J V4 O45 90.5(5) . . . yes
O4J V4 O46 155.9(5) . . . yes
O14 V4 O41 102.5(8) . . . yes
O14 V4 O45 156.3(6) . . . yes
O14 V4 O46 85.4(7) . . . yes
O41 V4 O45 100.7(8) . . . yes
O4J V4 O14 88.3(7) . . . yes
O4J V4 O41 105.1(8) . . . yes
O45 V4 O46 86.1(5) . . . yes
O41 V4 O46 98.9(8) . . . yes
O56 V5 O57 88.5(5) . . . yes
O5T V5 O50 106.9(8) . . . yes
O5T V5 O57 105.8(8) . . . yes
O45 V5 O50 88.5(5) . . . yes
O5T V5 O56 94.9(8) . . . yes
O50 V5 O57 91.2(5) . . . yes
O5T V5 O45 97.5(8) . . . yes
O50 V5 O56 157.4(5) . . . yes
O45 V5 O56 82.7(5) . . . yes
O45 V5 O57 155.7(5) . . . yes
O6T V6 O36 102.5(6) . . . yes
O6T V6 O46 101.6(5) . . . yes
O6T V6 O56 102.2(5) . . . yes
O6T V6 O69 103.6(7) . . . yes
O36 V6 O56 155.3(5) . . . yes
O36 V6 O69 85.8(6) . . . yes
O46 V6 O56 88.0(5) . . . yes
O46 V6 O69 154.7(7) . . . yes
O56 V6 O69 89.1(5) . . . yes
O36 V6 O46 86.4(5) . . . yes
O71 V7 O79 95.9(8) . . . yes
O7Q V7 O79 157.8(6) . . . yes
O57 V7 O71 102.4(6) . . . yes
O57 V7 O78 156.7(6) . . . yes
O57 V7 O79 84.3(5) . . . yes
O71 V7 O78 98.9(6) . . . yes
O7Q V7 O57 90.3(5) . . . yes
O7Q V7 O71 106.4(8) . . . yes
O7Q V7 O78 92.6(5) . . . yes
O78 V7 O79 84.4(5) . . . yes
O28 V8 O78 157.7(5) . . . yes
O28 V8 O89 92.6(6) . . . yes
O8X V8 O89 156.3(5) . . . yes
O8T V8 O78 97.4(6) . . . yes
O8T V8 O8X 101.7(8) . . . yes
O78 V8 O89 83.5(6) . . . yes
O8X V8 O78 86.3(5) . . . yes
O8T V8 O89 100.9(8) . . . yes
O8X V8 O28 88.7(5) . . . yes
O8T V8 O28 104.8(6) . . . yes
O9T V9 O69 108.9(10) . . . yes
O39 V9 O69 87.3(6) . . . yes
O79 V9 O89 85.8(6) . . . yes
O9T V9 O89 93.7(9) . . . yes
O69 V9 O89 157.3(9) . . . yes
O39 V9 O79 155.9(5) . . . yes
O9T V9 O39 102.1(7) . . . yes
O39 V9 O89 84.9(6) . . . yes
O69 V9 O79 92.9(6) . . . yes
O9T V9 O79 100.6(7) . . . yes
OP3 P1 OP4 109.1(7) . . . yes
OP2 P1 OP4 109.5(7) . . . yes
OP1 P1 OP2 109.5(8) . . . yes
OP2 P1 OP3 108.3(7) . . . yes
OP1 P1 OP3 109.8(7) . . . yes
OP1 P1 OP4 110.7(7) . . . yes
Mo2 OP1 P1 125.0(7) . . . yes
Mo1 OP1 P1 124.9(7) . . . yes
Mo3 OP1 P1 124.3(6) . . . yes
V3 OP1 P1 124.3(6) . . . yes
Mo1 OP1 Mo2 90.2(4) . . . yes
Mo4 OP2 P1 123.9(6) . . . yes
Mo5 OP2 P1 124.0(7) . . . yes
Mo6 OP2 P1 126.0(7) . . . yes
Mo7 OP3 P1 124.6(7) . . . yes
Mo8 OP3 P1 123.8(6) . . . yes
Mo9 OP3 P1 124.4(7) . . . yes
MoX OP4 P1 123.8(6) . . . yes
MoJ OP4 P1 124.8(7) . . . yes
MoQ OP4 P1 126.3(7) . . . yes
VQ OP4 P1 126.3(7) . . . yes
Mo1 O12 Mo2 128.3(10) . . . yes
V1 O12 V2 128.3(10) . . . yes
Mo1 O14 Mo4 148.0(10) . . . yes
V1 O14 V4 148.0(10) . . . yes
Mo2 O28 Mo8 150.0(7) . . . yes
V2 O28 V8 150.0(7) . . . yes
Mo6 O69 Mo9 152.5(12) . . . yes
V6 O69 V9 152.5(12) . . . yes

loop_
_geom_bond_atom_site_label_1
_geom_bond_atom_site_label_2
_geom_bond_distance
_geom_bond_site_symmetry_1
_geom_bond_site_symmetry_2
_geom_bond_publ_flag
Mo1 O1J 1.900(18) . . yes
Mo1 O1T 1.628(18) . . yes
Mo1 OP1 2.439(12) . . yes
Mo1 O12 1.962(12) . . yes
Mo1 O13 1.955(19) . . yes
Mo1 O14 1.854(14) . . yes
MoX OXT 1.66(2) . . yes
MoX O2X 1.819(14) . . yes
MoX OXJ 1.945(15) . . yes
MoX OXQ 1.991(12) . . yes
MoX O8X 1.895(11) . . yes
MoX OP4 2.469(11) . . yes
Mo2 O2T 1.65(2) . . yes
Mo2 O2X 1.908(13) . . yes
Mo2 OP1 2.453(11) . . yes
Mo2 O12 1.887(15) . . yes
Mo2 O23 1.910(19) . . yes
Mo2 O28 1.917(13) . . yes
MoJ O1J 1.833(15) . . yes
MoJ OJT 1.62(2) . . yes
MoJ OXJ 1.914(13) . . yes
MoJ O4J 1.938(11) . . yes
MoJ OJQ 1.966(16) . . yes
MoJ OP4 2.435(11) . . yes
Mo3 O3T 1.671(19) . . yes
Mo3 OP1 2.410(12) . . yes
Mo3 O13 1.948(18) . . yes
Mo3 O23 1.988(16) . . yes
Mo3 O36 1.855(11) . . yes
Mo3 O39 1.827(13) . . yes
MoQ OQT 1.649(17) . . yes
MoQ OJQ 1.881(18) . . yes
MoQ OXQ 1.911(11) . . yes
MoQ O7Q 1.916(11) . . yes
MoQ OP4 2.406(12) . . yes
MoQ O50 1.920(12) . . yes
Mo4 O4J 1.851(12) . . yes
Mo4 OP2 2.438(12) . . yes
Mo4 O14 1.912(14) . . yes
Mo4 O41 1.66(2) . . yes
Mo4 O45 1.914(13) . . yes
Mo4 O46 1.958(11) . . yes
Mo5 O5T 1.64(2) . . yes
Mo5 OP2 2.452(12) . . yes
Mo5 O45 2.003(13) . . yes
Mo5 O50 1.834(12) . . yes
Mo5 O56 1.984(13) . . yes
Mo5 O57 1.862(12) . . yes
Mo6 O6T 1.690(12) . . yes
Mo6 OP2 2.444(11) . . yes
Mo6 O36 1.911(12) . . yes
Mo6 O46 1.888(12) . . yes
Mo6 O56 1.910(13) . . yes
Mo6 O69 1.880(14) . . yes
Mo7 O7Q 1.813(11) . . yes
Mo7 OP3 2.413(12) . . yes
Mo7 O57 1.906(12) . . yes
Mo7 O71 1.671(17) . . yes
Mo7 O78 1.887(11) . . yes
Mo7 O79 2.008(12) . . yes
Mo8 O8T 1.664(12) . . yes
Mo8 O8X 1.895(11) . . yes
Mo8 OP3 2.430(11) . . yes
Mo8 O28 1.852(13) . . yes
Mo8 O78 1.985(13) . . yes
Mo8 O89 1.93(2) . . yes
Mo9 OP3 2.423(11) . . yes
Mo9 O9T 1.68(2) . . yes
Mo9 O39 1.936(13) . . yes
Mo9 O69 1.846(12) . . yes
Mo9 O79 1.906(14) . . yes
Mo9 O89 2.004(15) . . yes
V1 O13 1.954(19) . . yes
V1 O14 1.853(14) . . yes
V1 O1T 1.629(18) . . yes
V1 O12 1.963(12) . . yes
V1 O1J 1.901(18) . . yes
VX OXT 1.66(2) . . yes
VX O2X 1.819(14) . . yes
VX O8X 1.895(11) . . yes
VX OXJ 1.945(15) . . yes
VX OXQ 1.991(12) . . yes
V2 O2X 1.908(13) . . yes
V2 O12 1.887(15) . . yes
V2 O23 1.910(19) . . yes
V2 O28 1.917(13) . . yes
V2 O2T 1.65(2) . . yes
VJ O4J 1.938(11) . . yes
VJ OJQ 1.966(16) . . yes
VJ OJT 1.62(2) . . yes
VJ OXJ 1.914(13) . . yes
VJ O1J 1.833(15) . . yes
V3 O3T 1.671(19) . . yes
V3 OP1 2.410(12) . . yes
V3 O39 1.827(13) . . yes
V3 O13 1.948(18) . . yes
V3 O23 1.988(16) . . yes
V3 O36 1.855(11) . . yes
VQ OXQ 1.911(11) . . yes
VQ O7Q 1.916(11) . . yes
VQ OP4 2.406(12) . . yes
VQ OJQ 1.881(18) . . yes
VQ OQT 1.649(17) . . yes
VQ O50 1.920(12) . . yes
V4 O41 1.66(2) . . yes
V4 O46 1.958(11) . . yes
V4 O14 1.912(14) . . yes
V4 O45 1.914(13) . . yes
V4 O4J 1.851(12) . . yes
V5 O5T 1.64(2) . . yes
V5 O57 1.862(12) . . yes
V5 O45 2.003(13) . . yes
V5 O50 1.834(12) . . yes
V5 O56 1.984(13) . . yes
V6 O36 1.911(12) . . yes
V6 O46 1.888(12) . . yes
V6 O56 1.910(13) . . yes
V6 O6T 1.690(12) . . yes
V6 O69 1.880(14) . . yes
V7 O71 1.671(17) . . yes
V7 O79 2.008(12) . . yes
V7 O57 1.906(12) . . yes
V7 O78 1.887(11) . . yes
V7 O7Q 1.813(11) . . yes
V8 O8T 1.664(12) . . yes
V8 O89 1.93(2) . . yes
V8 O8X 1.895(11) . . yes
V8 O28 1.852(13) . . yes
V8 O78 1.985(13) . . yes
V9 O79 1.906(14) . . yes
V9 O89 2.004(15) . . yes
V9 O39 1.936(13) . . yes
V9 O69 1.846(12) . . yes
V9 O9T 1.68(2) . . yes
P1 OP4 1.518(13) . . yes
P1 OP1 1.525(14) . . yes
P1 OP2 1.540(13) . . yes
P1 OP3 1.570(13) . . yes

loop_
_geom_torsion_atom_site_label_1
_geom_torsion_atom_site_label_2
_geom_torsion_atom_site_label_3
_geom_torsion_atom_site_label_4
_geom_torsion
_geom_torsion_site_symmetry_1
_geom_torsion_site_symmetry_2
_geom_torsion_site_symmetry_3
_geom_torsion_site_symmetry_4
_geom_torsion_publ_flag
O1T Mo1 O1J MoJ -137.2(16) . . . . no
OP1 Mo1 O1J MoJ 53.3(16) . . . . no
O12 Mo1 O1J MoJ 123.8(17) . . . . no
O13 Mo1 O1J MoJ 53(2) . . . . no
O14 Mo1 O1J MoJ -32.1(17) . . . . no
O1J Mo1 OP1 Mo2 90.9(5) . . . . no
O1J Mo1 OP1 Mo3 -178.5(5) . . . . no
O1J Mo1 OP1 P1 -43.6(9) . . . . no
O12 Mo1 OP1 Mo2 2.5(6) . . . . no
O12 Mo1 OP1 Mo3 93.0(6) . . . . no
O12 Mo1 OP1 P1 -132.0(10) . . . . no
O13 Mo1 OP1 Mo2 -89.0(5) . . . . no
O13 Mo1 OP1 Mo3 1.5(5) . . . . no
O13 Mo1 OP1 P1 136.5(9) . . . . no
O14 Mo1 OP1 Mo2 179.1(6) . . . . no
O14 Mo1 OP1 Mo3 -90.4(6) . . . . no
O14 Mo1 OP1 P1 44.6(9) . . . . no
O1J Mo1 O12 Mo2 -89.5(12) . . . . no
O1T Mo1 O12 Mo2 167.5(12) . . . . no
OP1 Mo1 O12 Mo2 -4.1(9) . . . . no
O13 Mo1 O12 Mo2 67.4(11) . . . . no
O14 Mo1 O12 Mo2 -12(3) . . . . no
O1J Mo1 O13 Mo3 -2(2) . . . . no
O1T Mo1 O13 Mo3 -171.9(9) . . . . no
OP1 Mo1 O13 Mo3 -2.3(7) . . . . no
O12 Mo1 O13 Mo3 -73.2(9) . . . . no
O14 Mo1 O13 Mo3 82.5(9) . . . . no
O1J Mo1 O14 Mo4 27(2) . . . . no
O1T Mo1 O14 Mo4 131(2) . . . . no
OP1 Mo1 O14 Mo4 -57(2) . . . . no
O12 Mo1 O14 Mo4 -50(3) . . . . no
O13 Mo1 O14 Mo4 -128(2) . . . . no
OXT MoX O2X Mo2 -130.5(16) . . . . no
OXJ MoX O2X Mo2 126.0(16) . . . . no
OXQ MoX O2X Mo2 49(2) . . . . no
O8X MoX O2X Mo2 -29.1(15) . . . . no
OP4 MoX O2X Mo2 55.1(15) . . . . no
OXT MoX OXJ MoJ 171.4(10) . . . . no
O2X MoX OXJ MoJ -81.2(9) . . . . no
OXQ MoX OXJ MoJ 74.6(8) . . . . no
O8X MoX OXJ MoJ 8.7(19) . . . . no
OP4 MoX OXJ MoJ 3.3(7) . . . . no
OXT MoX OXQ MoQ -171.6(9) . . . . no
O2X MoX OXQ MoQ 8.5(16) . . . . no
OXJ MoX OXQ MoQ -69.6(8) . . . . no
O8X MoX OXQ MoQ 87.8(7) . . . . no
OP4 MoX OXQ MoQ 2.5(6) . . . . no
OXT MoX O8X Mo8 128.2(12) . . . . no
O2X MoX O8X Mo8 21.1(11) . . . . no
OXJ MoX O8X Mo8 -69.0(19) . . . . no
OXQ MoX O8X Mo8 -134.6(11) . . . . no
OP4 MoX O8X Mo8 -63.9(11) . . . . no
O2X MoX OP4 MoJ 90.2(5) . . . . no
O2X MoX OP4 MoQ -179.1(5) . . . . no
O2X MoX OP4 P1 -42.8(9) . . . . no
OXJ MoX OP4 MoJ -2.1(5) . . . . no
OXJ MoX OP4 MoQ 88.6(5) . . . . no
OXJ MoX OP4 P1 -135.1(10) . . . . no
OXQ MoX OP4 MoJ -92.3(4) . . . . no
OXQ MoX OP4 MoQ -1.6(4) . . . . no
OXQ MoX OP4 P1 134.7(9) . . . . no
O8X MoX OP4 MoJ -179.8(5) . . . . no
O8X MoX OP4 MoQ -89.1(5) . . . . no
O8X MoX OP4 P1 47.2(9) . . . . no
O2T Mo2 O2X MoX 132.7(16) . . . . no
OP1 Mo2 O2X MoX -54.5(15) . . . . no
O12 Mo2 O2X MoX -125.5(15) . . . . no
O23 Mo2 O2X MoX -42(2) . . . . no
O28 Mo2 O2X MoX 31.9(15) . . . . no
O2X Mo2 OP1 Mo1 -93.6(5) . . . . no
O2X Mo2 OP1 Mo3 174.9(5) . . . . no
O2X Mo2 OP1 P1 40.8(8) . . . . no
O12 Mo2 OP1 Mo1 -2.6(6) . . . . no
O12 Mo2 OP1 Mo3 -94.1(6) . . . . no
O12 Mo2 OP1 P1 131.9(10) . . . . no
O23 Mo2 OP1 Mo1 91.8(6) . . . . no
O23 Mo2 OP1 Mo3 0.3(6) . . . . no
O23 Mo2 OP1 P1 -133.8(9) . . . . no
O28 Mo2 OP1 Mo1 -177.8(5) . . . . no
O28 Mo2 OP1 Mo3 90.7(5) . . . . no
O28 Mo2 OP1 P1 -43.4(8) . . . . no
O2T Mo2 O12 Mo1 -168.5(12) . . . . no
O2X Mo2 O12 Mo1 88.5(11) . . . . no
OP1 Mo2 O12 Mo1 4.1(9) . . . . no
O23 Mo2 O12 Mo1 -67.9(11) . . . . no
O28 Mo2 O12 Mo1 16(2) . . . . no
O2T Mo2 O23 Mo3 171.8(11) . . . . no
O2X Mo2 O23 Mo3 -14(2) . . . . no
OP1 Mo2 O23 Mo3 -0.4(8) . . . . no
O12 Mo2 O23 Mo3 70.3(10) . . . . no
O28 Mo2 O23 Mo3 -86.3(10) . . . . no
O2T Mo2 O28 Mo8 -138.9(14) . . . . no
O2X Mo2 O28 Mo8 -37.0(13) . . . . no
OP1 Mo2 O28 Mo8 47.9(13) . . . . no
O12 Mo2 O28 Mo8 37(2) . . . . no
O23 Mo2 O28 Mo8 120.4(14) . . . . no
OJT MoJ O1J Mo1 135.4(18) . . . . no
OXJ MoJ O1J Mo1 -124.2(17) . . . . no
O4J MoJ O1J Mo1 32.6(16) . . . . no
OJQ MoJ O1J Mo1 -38(2) . . . . no
OP4 MoJ O1J Mo1 -52.1(16) . . . . no
O1J MoJ OXJ MoX 81.7(10) . . . . no
OJT MoJ OXJ MoX -170.1(14) . . . . no
O4J MoJ OXJ MoX -6(2) . . . . no
OJQ MoJ OXJ MoX -73.8(10) . . . . no
OP4 MoJ OXJ MoX -3.3(7) . . . . no
O1J MoJ O4J Mo4 -31.5(15) . . . . no
OJT MoJ O4J Mo4 -138.5(18) . . . . no
OXJ MoJ O4J Mo4 58(2) . . . . no
OJQ MoJ O4J Mo4 125.4(15) . . . . no
OP4 MoJ O4J Mo4 55.1(14) . . . . no
O1J MoJ OJQ MoQ -19(2) . . . . no
OJT MoJ OJQ MoQ 166.8(13) . . . . no
OXJ MoJ OJQ MoQ 68.2(12) . . . . no
O4J MoJ OJQ MoQ -90.3(11) . . . . no
OP4 MoJ OJQ MoQ -4.6(9) . . . . no
O1J MoJ OP4 MoX -92.4(6) . . . . no
O1J MoJ OP4 MoQ 176.8(6) . . . . no
O1J MoJ OP4 P1 39.9(9) . . . . no
OXJ MoJ OP4 MoX 2.1(5) . . . . no
OXJ MoJ OP4 MoQ -88.7(5) . . . . no
OXJ MoJ OP4 P1 134.4(9) . . . . no
O4J MoJ OP4 MoX -179.0(5) . . . . no
O4J MoJ OP4 MoQ 90.2(5) . . . . no
O4J MoJ OP4 P1 -46.7(8) . . . . no
OJQ MoJ OP4 MoX 93.7(6) . . . . no
OJQ MoJ OP4 MoQ 2.9(5) . . . . no
OJQ MoJ OP4 P1 -134.0(10) . . . . no
O13 Mo3 OP1 Mo1 -1.5(5) . . . . no
O13 Mo3 OP1 Mo2 88.7(5) . . . . no
O13 Mo3 OP1 P1 -136.8(9) . . . . no
O23 Mo3 OP1 Mo1 -90.4(6) . . . . no
O23 Mo3 OP1 Mo2 -0.3(5) . . . . no
O23 Mo3 OP1 P1 134.2(10) . . . . no
O36 Mo3 OP1 Mo1 88.3(5) . . . . no
O36 Mo3 OP1 Mo2 178.5(5) . . . . no
O36 Mo3 OP1 P1 -47.0(8) . . . . no
O39 Mo3 OP1 Mo1 179.6(5) . . . . no
O39 Mo3 OP1 Mo2 -90.2(4) . . . . no
O39 Mo3 OP1 P1 44.3(8) . . . . no
O3T Mo3 O13 Mo1 171.1(11) . . . . no
OP1 Mo3 O13 Mo1 2.3(7) . . . . no
O23 Mo3 O13 Mo1 75.7(9) . . . . no
O36 Mo3 O13 Mo1 -83.0(9) . . . . no
O39 Mo3 O13 Mo1 5(2) . . . . no
O3T Mo3 O23 Mo2 -168.8(11) . . . . no
OP1 Mo3 O23 Mo2 0.4(8) . . . . no
O13 Mo3 O23 Mo2 -72.4(10) . . . . no
O36 Mo3 O23 Mo2 -3(2) . . . . no
O39 Mo3 O23 Mo2 86.2(10) . . . . no
O3T Mo3 O36 Mo6 -130.5(13) . . . . no
OP1 Mo3 O36 Mo6 60.9(12) . . . . no
O13 Mo3 O36 Mo6 132.7(13) . . . . no
O23 Mo3 O36 Mo6 64(2) . . . . no
O39 Mo3 O36 Mo6 -24.6(12) . . . . no
O3T Mo3 O39 Mo9 129.0(14) . . . . no
OP1 Mo3 O39 Mo9 -62.8(12) . . . . no
O13 Mo3 O39 Mo9 -66(2) . . . . no
O23 Mo3 O39 Mo9 -135.1(13) . . . . no
O36 Mo3 O39 Mo9 22.1(13) . . . . no
OQT MoQ OJQ MoJ -165.5(11) . . . . no
OXQ MoQ OJQ MoJ -68.0(11) . . . . no
O7Q MoQ OJQ MoJ 12(2) . . . . no
OP4 MoQ OJQ MoJ 4.6(9) . . . . no
O50 MoQ OJQ MoJ 91.6(11) . . . . no
OQT MoQ OXQ MoX 168.9(9) . . . . no
OJQ MoQ OXQ MoX 69.1(8) . . . . no
O7Q MoQ OXQ MoX -88.1(8) . . . . no
OP4 MoQ OXQ MoX -2.5(6) . . . . no
O50 MoQ OXQ MoX -17.4(18) . . . . no
OQT MoQ O7Q Mo7 -135.3(14) . . . . no
OJQ MoQ O7Q Mo7 48(2) . . . . no
OXQ MoQ O7Q Mo7 127.5(14) . . . . no
OP4 MoQ O7Q Mo7 54.3(14) . . . . no
O50 MoQ O7Q Mo7 -33.2(14) . . . . no
OJQ MoQ OP4 MoX -92.5(6) . . . . no
OJQ MoQ OP4 MoJ -3.0(6) . . . . no
OJQ MoQ OP4 P1 132.9(10) . . . . no
OXQ MoQ OP4 MoX 1.7(4) . . . . no
OXQ MoQ OP4 MoJ 91.2(4) . . . . no
OXQ MoQ OP4 P1 -132.9(9) . . . . no
O7Q MoQ OP4 MoX 90.3(4) . . . . no
O7Q MoQ OP4 MoJ 179.8(4) . . . . no
O7Q MoQ OP4 P1 -44.3(9) . . . . no
O50 MoQ OP4 MoX 176.5(4) . . . . no
O50 MoQ OP4 MoJ -94.0(4) . . . . no
O50 MoQ OP4 P1 41.9(9) . . . . no
OQT MoQ O50 Mo5 137.6(15) . . . . no
OJQ MoQ O50 Mo5 -122.2(15) . . . . no
OXQ MoQ O50 Mo5 -36(2) . . . . no
O7Q MoQ O50 Mo5 34.9(14) . . . . no
OP4 MoQ O50 Mo5 -50.3(14) . . . . no
OP2 Mo4 O4J MoJ -54.2(14) . . . . no
O14 Mo4 O4J MoJ 30.9(15) . . . . no
O41 Mo4 O4J MoJ 133.3(15) . . . . no
O45 Mo4 O4J MoJ -125.5(14) . . . . no
O46 Mo4 O4J MoJ -44(2) . . . . no
O4J Mo4 OP2 Mo5 -90.9(5) . . . . no
O4J Mo4 OP2 Mo6 178.4(5) . . . . no
O4J Mo4 OP2 P1 43.0(9) . . . . no
O14 Mo4 OP2 Mo5 -179.5(7) . . . . no
O14 Mo4 OP2 Mo6 89.8(7) . . . . no
O14 Mo4 OP2 P1 -45.6(10) . . . . no
O45 Mo4 OP2 Mo5 0.9(4) . . . . no
O45 Mo4 OP2 Mo6 -89.8(5) . . . . no
O45 Mo4 OP2 P1 134.8(9) . . . . no
O46 Mo4 OP2 Mo5 93.6(5) . . . . no
O46 Mo4 OP2 Mo6 2.9(4) . . . . no
O46 Mo4 OP2 P1 -132.5(9) . . . . no
O4J Mo4 O14 Mo1 -28(2) . . . . no
OP2 Mo4 O14 Mo1 58(2) . . . . no
O41 Mo4 O14 Mo1 -133(2) . . . . no
O45 Mo4 O14 Mo1 59(3) . . . . no
O46 Mo4 O14 Mo1 129(2) . . . . no
O4J Mo4 O45 Mo5 84.6(8) . . . . no
OP2 Mo4 O45 Mo5 -1.4(6) . . . . no
O14 Mo4 O45 Mo5 -2(2) . . . . no
O41 Mo4 O45 Mo5 -169.9(10) . . . . no
O46 Mo4 O45 Mo5 -71.6(8) . . . . no
O4J Mo4 O46 Mo6 -15.8(19) . . . . no
OP2 Mo4 O46 Mo6 -4.8(7) . . . . no
O14 Mo4 O46 Mo6 -91.1(8) . . . . no
O41 Mo4 O46 Mo6 167.0(10) . . . . no
O45 Mo4 O46 Mo6 66.8(8) . . . . no
O45 Mo5 OP2 Mo4 -0.9(4) . . . . no
O45 Mo5 OP2 Mo6 89.6(5) . . . . no
O45 Mo5 OP2 P1 -134.6(9) . . . . no
O50 Mo5 OP2 Mo4 88.7(5) . . . . no
O50 Mo5 OP2 Mo6 179.2(5) . . . . no
O50 Mo5 OP2 P1 -45.1(8) . . . . no
O56 Mo5 OP2 Mo4 -90.0(5) . . . . no
O56 Mo5 OP2 Mo6 0.4(4) . . . . no
O56 Mo5 OP2 P1 136.2(9) . . . . no
O57 Mo5 OP2 Mo4 -179.9(5) . . . . no
O57 Mo5 OP2 Mo6 -89.5(5) . . . . no
O57 Mo5 OP2 P1 46.3(8) . . . . no
O5T Mo5 O45 Mo4 167.3(10) . . . . no
OP2 Mo5 O45 Mo4 1.4(6) . . . . no
O50 Mo5 O45 Mo4 -85.8(8) . . . . no
O56 Mo5 O45 Mo4 73.4(8) . . . . no
O57 Mo5 O45 Mo4 3.7(17) . . . . no
O5T Mo5 O50 MoQ -141.4(15) . . . . no
OP2 Mo5 O50 MoQ 51.4(14) . . . . no
O45 Mo5 O50 MoQ 121.2(14) . . . . no
O56 Mo5 O50 MoQ 54(2) . . . . no
O57 Mo5 O50 MoQ -34.5(15) . . . . no
O5T Mo5 O56 Mo6 -168.6(10) . . . . no
OP2 Mo5 O56 Mo6 -0.6(7) . . . . no
O45 Mo5 O56 Mo6 -71.7(8) . . . . no
O50 Mo5 O56 Mo6 -3.8(18) . . . . no
O57 Mo5 O56 Mo6 85.6(8) . . . . no
O5T Mo5 O57 Mo7 133.6(14) . . . . no
OP2 Mo5 O57 Mo7 -61.1(13) . . . . no
O45 Mo5 O57 Mo7 -63(2) . . . . no
O50 Mo5 O57 Mo7 25.6(13) . . . . no
O56 Mo5 O57 Mo7 -131.8(13) . . . . no
O36 Mo6 OP2 Mo4 -91.4(5) . . . . no
O36 Mo6 OP2 Mo5 176.9(5) . . . . no
O36 Mo6 OP2 P1 42.5(9) . . . . no
O46 Mo6 OP2 Mo4 -3.0(4) . . . . no
O46 Mo6 OP2 Mo5 -94.7(5) . . . . no
O46 Mo6 OP2 P1 130.9(10) . . . . no
O56 Mo6 OP2 Mo4 91.3(5) . . . . no
O56 Mo6 OP2 Mo5 -0.4(4) . . . . no
O56 Mo6 OP2 P1 -134.8(10) . . . . no
O69 Mo6 OP2 Mo4 -177.8(5) . . . . no
O69 Mo6 OP2 Mo5 90.5(5) . . . . no
O69 Mo6 OP2 P1 -43.9(9) . . . . no
O6T Mo6 O36 Mo3 128.7(12) . . . . no
OP2 Mo6 O36 Mo3 -59.1(12) . . . . no
O46 Mo6 O36 Mo3 -130.3(13) . . . . no
O56 Mo6 O36 Mo3 -53.0(19) . . . . no
O69 Mo6 O36 Mo3 25.6(13) . . . . no
O6T Mo6 O46 Mo4 -168.8(8) . . . . no
OP2 Mo6 O46 Mo4 4.8(7) . . . . no
O36 Mo6 O46 Mo4 89.1(8) . . . . no
O56 Mo6 O46 Mo4 -66.8(8) . . . . no
O69 Mo6 O46 Mo4 16.9(18) . . . . no
O6T Mo6 O56 Mo5 172.6(7) . . . . no
OP2 Mo6 O56 Mo5 0.6(6) . . . . no
O36 Mo6 O56 Mo5 -5.7(17) . . . . no
O46 Mo6 O56 Mo5 71.2(8) . . . . no
O69 Mo6 O56 Mo5 -83.7(9) . . . . no
O6T Mo6 O69 Mo9 -134.7(19) . . . . no
OP2 Mo6 O69 Mo9 51.1(19) . . . . no
O36 Mo6 O69 Mo9 -32.8(19) . . . . no
O46 Mo6 O69 Mo9 40(3) . . . . no
O56 Mo6 O69 Mo9 123(2) . . . . no
OP3 Mo7 O7Q MoQ -54.0(14) . . . . no
O57 Mo7 O7Q MoQ 31.2(14) . . . . no
O71 Mo7 O7Q MoQ 134.2(14) . . . . no
O78 Mo7 O7Q MoQ -125.8(14) . . . . no
O79 Mo7 O7Q MoQ -44(2) . . . . no
O7Q Mo7 OP3 Mo8 -91.9(5) . . . . no
O7Q Mo7 OP3 Mo9 176.2(5) . . . . no
O7Q Mo7 OP3 P1 41.7(8) . . . . no
O57 Mo7 OP3 Mo8 177.5(4) . . . . no
O57 Mo7 OP3 Mo9 85.5(4) . . . . no
O57 Mo7 OP3 P1 -49.0(8) . . . . no
O78 Mo7 OP3 Mo8 2.0(4) . . . . no
O78 Mo7 OP3 Mo9 -89.9(5) . . . . no
O78 Mo7 OP3 P1 135.6(9) . . . . no
O79 Mo7 OP3 Mo8 91.9(4) . . . . no
O79 Mo7 OP3 Mo9 0.0(4) . . . . no
O79 Mo7 OP3 P1 -134.5(9) . . . . no
O7Q Mo7 O57 Mo5 -24.2(13) . . . . no
OP3 Mo7 O57 Mo5 62.1(13) . . . . no
O71 Mo7 O57 Mo5 -131.1(14) . . . . no
O78 Mo7 O57 Mo5 73.1(19) . . . . no
O79 Mo7 O57 Mo5 134.2(13) . . . . no
O7Q Mo7 O78 Mo8 82.3(8) . . . . no
OP3 Mo7 O78 Mo8 -3.1(6) . . . . no
O57 Mo7 O78 Mo8 -14.6(16) . . . . no
O71 Mo7 O78 Mo8 -170.7(9) . . . . no
O79 Mo7 O78 Mo8 -75.6(8) . . . . no
O7Q Mo7 O79 Mo9 -10.1(17) . . . . no
OP3 Mo7 O79 Mo9 0.0(6) . . . . no
O57 Mo7 O79 Mo9 -86.8(8) . . . . no
O71 Mo7 O79 Mo9 171.3(7) . . . . no
O78 Mo7 O79 Mo9 72.9(7) . . . . no
O8T Mo8 O8X MoX -128.2(12) . . . . no
OP3 Mo8 O8X MoX 64.6(11) . . . . no
O28 Mo8 O8X MoX -23.3(11) . . . . no
O78 Mo8 O8X MoX 135.0(11) . . . . no
O89 Mo8 O8X MoX 70(2) . . . . no
O8X Mo8 OP3 Mo7 86.2(5) . . . . no
O8X Mo8 OP3 Mo9 177.5(5) . . . . no
O8X Mo8 OP3 P1 -47.9(9) . . . . no
O28 Mo8 OP3 Mo7 175.1(4) . . . . no
O28 Mo8 OP3 Mo9 -93.6(5) . . . . no
O28 Mo8 OP3 P1 41.0(8) . . . . no
O78 Mo8 OP3 Mo7 -1.9(4) . . . . no
O78 Mo8 OP3 Mo9 89.4(5) . . . . no
O78 Mo8 OP3 P1 -136.1(9) . . . . no
O89 Mo8 OP3 Mo7 -91.4(6) . . . . no
O89 Mo8 OP3 Mo9 -0.1(5) . . . . no
O89 Mo8 OP3 P1 134.5(10) . . . . no
O8T Mo8 O28 Mo2 138.2(14) . . . . no
O8X Mo8 O28 Mo2 36.5(14) . . . . no
OP3 Mo8 O28 Mo2 -47.8(13) . . . . no
O78 Mo8 O28 Mo2 -41(2) . . . . no
O89 Mo8 O28 Mo2 -119.8(13) . . . . no
O8T Mo8 O78 Mo7 176.6(9) . . . . no
O8X Mo8 O78 Mo7 -82.1(8) . . . . no
OP3 Mo8 O78 Mo7 3.1(6) . . . . no
O28 Mo8 O78 Mo7 -4.6(17) . . . . no
O89 Mo8 O78 Mo7 76.4(8) . . . . no
O8T Mo8 O89 Mo9 -167.4(10) . . . . no
O8X Mo8 O89 Mo9 -6(2) . . . . no
OP3 Mo8 O89 Mo9 0.1(8) . . . . no
O28 Mo8 O89 Mo9 86.9(10) . . . . no
O78 Mo8 O89 Mo9 -71.1(9) . . . . no
O39 Mo9 OP3 Mo7 178.3(5) . . . . no
O39 Mo9 OP3 Mo8 87.1(5) . . . . no
O39 Mo9 OP3 P1 -47.1(8) . . . . no
O69 Mo9 OP3 Mo7 -94.0(5) . . . . no
O69 Mo9 OP3 Mo8 174.8(6) . . . . no
O69 Mo9 OP3 P1 40.6(9) . . . . no
O79 Mo9 OP3 Mo7 0.0(4) . . . . no
O79 Mo9 OP3 Mo8 -91.2(5) . . . . no
O79 Mo9 OP3 P1 134.6(9) . . . . no
O89 Mo9 OP3 Mo7 91.3(6) . . . . no
O89 Mo9 OP3 Mo8 0.1(5) . . . . no
O89 Mo9 OP3 P1 -134.1(9) . . . . no
OP3 Mo9 O39 Mo3 63.9(12) . . . . no
O9T Mo9 O39 Mo3 -131.8(14) . . . . no
O69 Mo9 O39 Mo3 -23.1(13) . . . . no
O79 Mo9 O39 Mo3 67.9(19) . . . . no
O89 Mo9 O39 Mo3 135.6(13) . . . . no
OP3 Mo9 O69 Mo6 -50.8(19) . . . . no
O9T Mo9 O69 Mo6 134(2) . . . . no
O39 Mo9 O69 Mo6 32.3(19) . . . . no
O79 Mo9 O69 Mo6 -123.6(19) . . . . no
O89 Mo9 O69 Mo6 -38(3) . . . . no
OP3 Mo9 O79 Mo7 0.0(6) . . . . no
O9T Mo9 O79 Mo7 -164.6(9) . . . . no
O39 Mo9 O79 Mo7 -4.2(17) . . . . no
O69 Mo9 O79 Mo7 85.6(9) . . . . no
O89 Mo9 O79 Mo7 -71.6(8) . . . . no
OP3 Mo9 O89 Mo8 -0.1(8) . . . . no
O9T Mo9 O89 Mo8 173.8(11) . . . . no
O39 Mo9 O89 Mo8 -84.4(10) . . . . no
O69 Mo9 O89 Mo8 -14(2) . . . . no
O79 Mo9 O89 Mo8 73.4(10) . . . . no
OP2 P1 OP1 Mo1 -60.6(10) . . . . no
OP2 P1 OP1 Mo2 180.0(6) . . . . no
OP2 P1 OP1 Mo3 60.5(10) . . . . no
OP3 P1 OP1 Mo1 -179.3(7) . . . . no
OP3 P1 OP1 Mo2 61.2(9) . . . . no
OP3 P1 OP1 Mo3 -58.2(10) . . . . no
OP4 P1 OP1 Mo1 60.2(10) . . . . no
OP4 P1 OP1 Mo2 -59.3(10) . . . . no
OP4 P1 OP1 Mo3 -178.8(7) . . . . no
OP1 P1 OP2 Mo4 61.3(10) . . . . no
OP1 P1 OP2 Mo5 -179.0(6) . . . . no
OP1 P1 OP2 Mo6 -58.6(10) . . . . no
OP3 P1 OP2 Mo4 -179.0(7) . . . . no
OP3 P1 OP2 Mo5 -59.3(9) . . . . no
OP3 P1 OP2 Mo6 61.2(10) . . . . no
OP4 P1 OP2 Mo4 -60.2(10) . . . . no
OP4 P1 OP2 Mo5 59.5(10) . . . . no
OP4 P1 OP2 Mo6 180.0(7) . . . . no
OP1 P1 OP3 Mo7 -178.6(7) . . . . no
OP1 P1 OP3 Mo8 -59.3(10) . . . . no
OP1 P1 OP3 Mo9 61.2(9) . . . . no
OP2 P1 OP3 Mo7 61.9(9) . . . . no
OP2 P1 OP3 Mo8 -178.7(7) . . . . no
OP2 P1 OP3 Mo9 -58.3(10) . . . . no
OP4 P1 OP3 Mo7 -57.1(9) . . . . no
OP4 P1 OP3 Mo8 62.2(9) . . . . no
OP4 P1 OP3 Mo9 -177.4(7) . . . . no
OP1 P1 OP4 MoX 59.7(10) . . . . no
OP1 P1 OP4 MoJ -57.3(10) . . . . no
OP1 P1 OP4 MoQ -179.4(7) . . . . no
OP2 P1 OP4 MoX -179.6(7) . . . . no
OP2 P1 OP4 MoJ 63.4(10) . . . . no
OP2 P1 OP4 MoQ -58.6(10) . . . . no
OP3 P1 OP4 MoX -61.3(10) . . . . no
OP3 P1 OP4 MoJ -178.3(7) . . . . no
OP3 P1 OP4 MoQ 59.7(10) . . . . no
